data_7001519
loop_
_publ_author_name
'Deacon, Glen B.'
'Junk, Peter C.'
'Moxey, Graeme J.'
'Guino-o, Marites'
'Ruhlandt-Senge, Karin'

_publ_section_title
;
 Metal based synthetic routes to heavy alkaline earth aryloxo complexes
 involving ligands of moderate steric bulk
;
_journal_issue 25
_journal_name_full 'Dalton Transactions'
_journal_page_first 4878
_journal_page_last 4887
_journal_paper_doi 10.1039/b903056e
_journal_year 2009
_chemical_formula_moiety 'C78 H114 O12 Sr3'
_chemical_formula_sum 'C78 H114 O12 Sr3'
_chemical_formula_weight 1506.55
_chemical_name_systematic
;
?
;
_space_group_IT_number 2
_symmetry_cell_setting triclinic
_symmetry_space_group_name_Hall '-P 1'
_symmetry_space_group_name_H-M 'P -1'
_atom_sites_solution_hydrogens geom
_atom_sites_solution_primary direct
_atom_sites_solution_secondary difmap
_audit_creation_method SHELXL-97
_cell_angle_alpha 110.011(4)
_cell_angle_beta 98.708(5)
_cell_angle_gamma 96.887(6)
_cell_formula_units_Z 1
_cell_length_a 11.768(2)
_cell_length_b 12.175(2)
_cell_length_c 14.278(3)
_cell_measurement_temperature 95(2)
_cell_volume 1867.3(6)
_computing_cell_refinement 'Bruker SMART (Bruker)'
_computing_data_collection 'Bruker SMART (Bruker)'
_computing_data_reduction 'Bruker SAINT (Bruker)'
_computing_molecular_graphics 'X-Seed (Barbour, 1999)'
_computing_publication_material 'CIFTAB (Sheldrick, 1997)'
_computing_structure_refinement 'SHELXL-97 (Sheldrick, 1997)'
_computing_structure_solution 'SHELXS-97 (Sheldrick, 1990)'
_diffrn_ambient_temperature 95(2)
_diffrn_measured_fraction_theta_full 0.897
_diffrn_measured_fraction_theta_max 0.897
_diffrn_measurement_device_type 'Bruker X8 Apex II CCD'
_diffrn_measurement_method 'phi and omega scans'
_diffrn_radiation_monochromator graphite
_diffrn_radiation_source 'fine-focus sealed tube'
_diffrn_radiation_type MoK\a
_diffrn_radiation_wavelength 0.71073
_diffrn_reflns_av_R_equivalents 0.1160
_diffrn_reflns_av_sigmaI/netI 0.3245
_diffrn_reflns_limit_h_max 15
_diffrn_reflns_limit_h_min -15
_diffrn_reflns_limit_k_max 15
_diffrn_reflns_limit_k_min -15
_diffrn_reflns_limit_l_max 18
_diffrn_reflns_limit_l_min -18
_diffrn_reflns_number 16146
_diffrn_reflns_theta_full 27.50
_diffrn_reflns_theta_max 27.50
_diffrn_reflns_theta_min 1.78
_exptl_absorpt_coefficient_mu 2.193
_exptl_absorpt_correction_T_max 0.9174
_exptl_absorpt_correction_T_min 0.4319
_exptl_absorpt_correction_type multi-scan
_exptl_absorpt_process_details SADABS
_exptl_crystal_colour colourless
_exptl_crystal_density_diffrn 1.340
_exptl_crystal_density_method 'not measured'
_exptl_crystal_description block
_exptl_crystal_F_000 792
_exptl_crystal_size_max 0.46
_exptl_crystal_size_mid 0.12
_exptl_crystal_size_min 0.04
_refine_diff_density_max 0.980
_refine_diff_density_min -0.623
_refine_diff_density_rms 0.100
_refine_ls_extinction_method none
_refine_ls_goodness_of_fit_ref 0.648
_refine_ls_hydrogen_treatment constr
_refine_ls_matrix_type full
_refine_ls_number_parameters 421
_refine_ls_number_reflns 7706
_refine_ls_number_restraints 0
_refine_ls_restrained_S_all 0.648
_refine_ls_R_factor_all 0.1417
_refine_ls_R_factor_gt 0.0582
_refine_ls_shift/su_max 0.000
_refine_ls_shift/su_mean 0.000
_refine_ls_structure_factor_coef Fsqd
_refine_ls_weighting_details 'calc w=1/[\s^2^(Fo^2^)+(0.0000P)^2^+0.0000P] where P=(Fo^2^+2Fc^2^)/3'
_refine_ls_weighting_scheme calc
_refine_ls_wR_factor_gt 0.1038
_refine_ls_wR_factor_ref 0.1299
_reflns_number_gt 3457
_reflns_number_total 7706
_reflns_threshold_expression >2sigma(I)
_cod_data_source_file b903056e.txt
_cod_data_source_block c:\srsad
_cod_depositor_comments
;
The following automatic conversions were performed:
'_exptl_absorpt_correction_type' value 'Multi-scan' changed to
'multi-scan' according to
'/home/saulius/struct/CIF-dictionaries/cif_core.dic' dictionary named
'cif_core.dic' version 2.4.1 from 2010-06-29.

Automatic conversion script
Id: cif_fix_enum 1527 2010-12-29 10:47:43Z saulius 
;
_cod_original_sg_symbol_H-M P-1
_cod_database_code 7001519

loop_
_symmetry_equiv_pos_as_xyz
'x, y, z'
'-x, -y, -z'

loop_
_atom_site_label
_atom_site_type_symbol
_atom_site_fract_x
_atom_site_fract_y
_atom_site_fract_z
_atom_site_U_iso_or_equiv
_atom_site_adp_type
_atom_site_occupancy
_atom_site_symmetry_multiplicity
_atom_site_calc_flag
_atom_site_refinement_flags
_atom_site_disorder_assembly
_atom_site_disorder_group
Sr1 Sr 0.5000 1.0000 0.5000 0.0122(2) Uani 1 2 d S . .
O1 O 0.6243(4) 0.8324(4) 0.4831(3) 0.0183(10) Uani 1 1 d . . .
C1 C 0.6660(6) 0.7552(5) 0.4091(5) 0.0179(14) Uani 1 1 d . . .
Sr2 Sr 0.67730(5) 0.90002(5) 0.66597(4) 0.01232(15) Uani 1 1 d . . .
O2 O 0.6824(4) 1.0881(4) 0.6389(3) 0.0188(10) Uani 1 1 d . . .
C2 C 0.7859(6) 0.7735(5) 0.4051(5) 0.0183(14) Uani 1 1 d . . .
O3 O 0.4690(4) 0.9121(4) 0.6321(3) 0.0180(10) Uani 1 1 d . . .
C3 C 0.8252(5) 0.6999(5) 0.3262(5) 0.0192(14) Uani 1 1 d . . .
H1 H 0.9060 0.7153 0.3250 0.023 Uiso 1 1 calc R . .
O4 O 0.7806(4) 0.7177(4) 0.6365(3) 0.0195(10) Uani 1 1 d . . .
C4 C 0.7534(6) 0.6034(6) 0.2471(5) 0.0230(15) Uani 1 1 d . . .
O5 O 0.8888(4) 1.0014(4) 0.7706(3) 0.0197(10) Uani 1 1 d . . .
C5 C 0.6359(6) 0.5837(5) 0.2541(5) 0.0221(15) Uani 1 1 d . . .
H2 H 0.5841 0.5174 0.2028 0.026 Uiso 1 1 calc R . .
O6 O 0.6582(4) 0.8561(4) 0.8353(3) 0.0216(11) Uani 1 1 d . . .
C6 C 0.5916(5) 0.6573(5) 0.3332(5) 0.0161(14) Uani 1 1 d . . .
C7 C 0.8681(5) 0.8794(6) 0.4882(5) 0.0227(15) Uani 1 1 d . . .
H3 H 0.9480 0.8797 0.4763 0.034 Uiso 1 1 calc R . .
H4 H 0.8658 0.8736 0.5547 0.034 Uiso 1 1 calc R . .
H5 H 0.8436 0.9531 0.4871 0.034 Uiso 1 1 calc R . .
C8 C 0.7964(7) 0.5284(6) 0.1573(6) 0.049(2) Uani 1 1 d . . .
H6 H 0.7318 0.4663 0.1104 0.073 Uiso 1 1 calc R . .
H7 H 0.8589 0.4915 0.1806 0.073 Uiso 1 1 calc R . .
H8 H 0.8268 0.5784 0.1222 0.073 Uiso 1 1 calc R . .
C9 C 0.4645(5) 0.6320(6) 0.3369(5) 0.0220(16) Uani 1 1 d . . .
H9 H 0.4250 0.5601 0.2787 0.033 Uiso 1 1 calc R . .
H10 H 0.4281 0.6994 0.3339 0.033 Uiso 1 1 calc R . .
H11 H 0.4574 0.6201 0.4004 0.033 Uiso 1 1 calc R . .
C10 C 0.7401(5) 1.1969(5) 0.7035(5) 0.0136(13) Uani 1 1 d . . .
C11 C 0.7339(5) 1.2388(5) 0.8052(5) 0.0147(14) Uani 1 1 d . . .
C12 C 0.7878(5) 1.3546(5) 0.8677(5) 0.0184(14) Uani 1 1 d . . .
H12 H 0.7803 1.3830 0.9369 0.022 Uiso 1 1 calc R . .
C13 C 0.8523(5) 1.4305(5) 0.8328(5) 0.0187(14) Uani 1 1 d . . .
C14 C 0.8581(5) 1.3870(5) 0.7310(4) 0.0148(13) Uani 1 1 d . . .
H13 H 0.9010 1.4372 0.7051 0.018 Uiso 1 1 calc R . .
C15 C 0.8039(5) 1.2729(5) 0.6646(4) 0.0139(13) Uani 1 1 d . . .
C16 C 0.6677(5) 1.1607(5) 0.8479(5) 0.0198(14) Uani 1 1 d . . .
H14 H 0.6728 1.2039 0.9208 0.030 Uiso 1 1 calc R . .
H15 H 0.7014 1.0889 0.8385 0.030 Uiso 1 1 calc R . .
H16 H 0.5855 1.1384 0.8125 0.030 Uiso 1 1 calc R . .
C17 C 0.9113(6) 1.5561(6) 0.9032(5) 0.0255(16) Uani 1 1 d . . .
H17 H 0.9525 1.5954 0.8652 0.038 Uiso 1 1 calc R . .
H18 H 0.9674 1.5528 0.9599 0.038 Uiso 1 1 calc R . .
H19 H 0.8521 1.6012 0.9298 0.038 Uiso 1 1 calc R . .
C18 C 0.8093(5) 1.2296(6) 0.5535(4) 0.0195(15) Uani 1 1 d . . .
H20 H 0.8569 1.2918 0.5396 0.029 Uiso 1 1 calc R . .
H21 H 0.7301 1.2106 0.5121 0.029 Uiso 1 1 calc R . .
H22 H 0.8446 1.1581 0.5363 0.029 Uiso 1 1 calc R . .
C19 C 0.3943(5) 0.8799(5) 0.6855(5) 0.0138(13) Uani 1 1 d . . .
C20 C 0.3773(5) 0.7636(5) 0.6862(5) 0.0160(14) Uani 1 1 d . . .
C21 C 0.3033(6) 0.7325(6) 0.7443(5) 0.0220(15) Uani 1 1 d . . .
H23 H 0.2932 0.6539 0.7444 0.026 Uiso 1 1 calc R . .
C22 C 0.2437(5) 0.8147(6) 0.8025(5) 0.0210(15) Uani 1 1 d . . .
C23 C 0.2589(5) 0.9281(6) 0.7980(5) 0.0223(15) Uani 1 1 d . . .
H24 H 0.2189 0.9850 0.8367 0.027 Uiso 1 1 calc R . .
C24 C 0.3293(5) 0.9607(6) 0.7402(5) 0.0191(14) Uani 1 1 d . . .
C25 C 0.4443(6) 0.6745(5) 0.6273(5) 0.0236(16) Uani 1 1 d . . .
H25 H 0.4231 0.5985 0.6357 0.035 Uiso 1 1 calc R . .
H26 H 0.5284 0.7043 0.6532 0.035 Uiso 1 1 calc R . .
H27 H 0.4247 0.6628 0.5550 0.035 Uiso 1 1 calc R . .
C26 C 0.1665(6) 0.7816(7) 0.8690(6) 0.037(2) Uani 1 1 d . . .
H28 H 0.1678 0.6991 0.8628 0.056 Uiso 1 1 calc R . .
H29 H 0.0861 0.7899 0.8468 0.056 Uiso 1 1 calc R . .
H30 H 0.1960 0.8345 0.9402 0.056 Uiso 1 1 calc R . .
C27 C 0.3369(6) 1.0817(6) 0.7321(6) 0.0291(17) Uani 1 1 d . . .
H31 H 0.2876 1.1273 0.7742 0.044 Uiso 1 1 calc R . .
H32 H 0.3099 1.0724 0.6610 0.044 Uiso 1 1 calc R . .
H33 H 0.4182 1.1241 0.7560 0.044 Uiso 1 1 calc R . .
C28 C 0.7255(6) 0.5976(5) 0.5669(5) 0.0225(15) Uani 1 1 d . . .
H34 H 0.6575 0.5996 0.5177 0.027 Uiso 1 1 calc R . .
H35 H 0.6986 0.5486 0.6050 0.027 Uiso 1 1 calc R . .
C29 C 0.8205(6) 0.5471(6) 0.5116(5) 0.0275(17) Uani 1 1 d . . .
H36 H 0.8191 0.4632 0.5047 0.033 Uiso 1 1 calc R . .
H37 H 0.8099 0.5516 0.4430 0.033 Uiso 1 1 calc R . .
C30 C 0.9341(6) 0.6254(6) 0.5791(5) 0.0309(18) Uani 1 1 d . . .
H38 H 0.9877 0.5769 0.5992 0.037 Uiso 1 1 calc R . .
H39 H 0.9734 0.6705 0.5433 0.037 Uiso 1 1 calc R . .
C31 C 0.8989(5) 0.7086(6) 0.6711(5) 0.0245(15) Uani 1 1 d . . .
H40 H 0.9036 0.6762 0.7261 0.029 Uiso 1 1 calc R . .
H41 H 0.9507 0.7876 0.6971 0.029 Uiso 1 1 calc R . .
C32 C 0.9749(5) 1.0699(5) 0.7401(5) 0.0181(14) Uani 1 1 d . . .
H42 H 0.9376 1.0939 0.6850 0.022 Uiso 1 1 calc R . .
H43 H 1.0354 1.0237 0.7162 0.022 Uiso 1 1 calc R . .
C33 C 1.0293(5) 1.1817(5) 0.8394(5) 0.0186(15) Uani 1 1 d . . .
H44 H 1.1155 1.1992 0.8490 0.022 Uiso 1 1 calc R . .
H45 H 0.9977 1.2525 0.8363 0.022 Uiso 1 1 calc R . .
C34 C 0.9935(6) 1.1472(6) 0.9247(5) 0.0244(16) Uani 1 1 d . . .
H46 H 1.0628 1.1573 0.9778 0.029 Uiso 1 1 calc R . .
H47 H 0.9385 1.1966 0.9563 0.029 Uiso 1 1 calc R . .
C35 C 0.9351(5) 1.0181(5) 0.8742(5) 0.0199(15) Uani 1 1 d . . .
H48 H 0.9925 0.9656 0.8776 0.024 Uiso 1 1 calc R . .
H49 H 0.8716 1.0000 0.9080 0.024 Uiso 1 1 calc R . .
C36 C 0.6972(7) 0.7570(7) 0.8535(5) 0.0335(18) Uani 1 1 d . . .
H50 H 0.7829 0.7646 0.8594 0.040 Uiso 1 1 calc R . .
H51 H 0.6587 0.6817 0.7970 0.040 Uiso 1 1 calc R . .
C37 C 0.6641(7) 0.7581(7) 0.9534(6) 0.038(2) Uani 1 1 d . . .
H52 H 0.6450 0.6764 0.9527 0.045 Uiso 1 1 calc R . .
H53 H 0.7282 0.8049 1.0124 0.045 Uiso 1 1 calc R . .
C38 C 0.5578(6) 0.8166(6) 0.9564(6) 0.0303(18) Uani 1 1 d . . .
H54 H 0.5465 0.8536 1.0269 0.036 Uiso 1 1 calc R . .
H55 H 0.4861 0.7593 0.9142 0.036 Uiso 1 1 calc R . .
C39 C 0.5909(6) 0.9091(6) 0.9119(5) 0.0224(15) Uani 1 1 d . . .
H56 H 0.5200 0.9298 0.8801 0.027 Uiso 1 1 calc R . .
H57 H 0.6388 0.9822 0.9656 0.027 Uiso 1 1 calc R . .

loop_
_atom_site_aniso_label
_atom_site_aniso_U_11
_atom_site_aniso_U_22
_atom_site_aniso_U_33
_atom_site_aniso_U_23
_atom_site_aniso_U_13
_atom_site_aniso_U_12
Sr1 0.0132(5) 0.0129(5) 0.0102(5) 0.0043(4) 0.0046(4) -0.0015(3)
O1 0.012(2) 0.017(2) 0.021(3) 0.003(2) 0.004(2) -0.0001(18)
C1 0.029(4) 0.017(3) 0.011(3) 0.008(3) 0.007(3) 0.006(3)
Sr2 0.0134(3) 0.0110(3) 0.0124(3) 0.0041(3) 0.0046(3) -0.0003(2)
O2 0.019(2) 0.014(2) 0.019(2) 0.0038(19) 0.003(2) -0.0083(18)
C2 0.023(4) 0.013(3) 0.019(3) 0.008(3) 0.005(3) -0.002(3)
O3 0.020(2) 0.022(2) 0.011(2) 0.0047(19) 0.0046(19) 0.0006(19)
C3 0.014(3) 0.019(3) 0.027(4) 0.011(3) 0.008(3) -0.001(3)
O4 0.024(3) 0.014(2) 0.019(2) 0.0033(19) 0.006(2) 0.0009(19)
C4 0.031(4) 0.019(4) 0.021(4) 0.005(3) 0.016(3) 0.005(3)
O5 0.018(2) 0.015(2) 0.021(3) 0.005(2) -0.001(2) -0.0073(18)
C5 0.030(4) 0.013(3) 0.015(3) -0.002(3) 0.005(3) -0.005(3)
O6 0.029(3) 0.025(3) 0.014(2) 0.009(2) 0.009(2) 0.003(2)
C6 0.018(4) 0.016(3) 0.017(3) 0.009(3) 0.005(3) 0.002(3)
C7 0.014(3) 0.029(4) 0.023(4) 0.008(3) 0.007(3) -0.002(3)
C8 0.069(6) 0.030(5) 0.048(5) 0.001(4) 0.045(5) 0.005(4)
C9 0.019(4) 0.020(4) 0.022(4) 0.002(3) 0.004(3) 0.001(3)
C10 0.015(3) 0.009(3) 0.016(3) 0.003(3) 0.005(3) 0.003(2)
C11 0.018(3) 0.014(3) 0.014(3) 0.006(3) 0.003(3) 0.007(3)
C12 0.017(3) 0.022(4) 0.014(3) 0.005(3) 0.002(3) 0.003(3)
C13 0.015(3) 0.018(3) 0.021(4) 0.005(3) 0.001(3) 0.004(3)
C14 0.017(3) 0.011(3) 0.015(3) 0.004(3) 0.006(3) -0.003(2)
C15 0.013(3) 0.014(3) 0.011(3) 0.003(3) 0.000(3) -0.002(2)
C16 0.018(3) 0.020(3) 0.015(3) 0.002(3) 0.000(3) -0.003(3)
C17 0.038(4) 0.015(3) 0.021(4) 0.004(3) 0.013(3) -0.002(3)
C18 0.022(4) 0.022(4) 0.008(3) 0.001(3) 0.000(3) -0.006(3)
C19 0.007(3) 0.025(4) 0.017(3) 0.016(3) 0.005(3) 0.000(2)
C20 0.011(3) 0.019(3) 0.015(3) 0.006(3) 0.000(3) -0.003(3)
C21 0.027(4) 0.018(3) 0.022(4) 0.011(3) 0.004(3) -0.004(3)
C22 0.016(3) 0.035(4) 0.020(4) 0.016(3) 0.011(3) 0.005(3)
C23 0.025(4) 0.032(4) 0.014(3) 0.010(3) 0.009(3) 0.009(3)
C24 0.018(3) 0.024(4) 0.020(3) 0.016(3) -0.002(3) 0.002(3)
C25 0.025(4) 0.016(3) 0.024(4) 0.003(3) 0.007(3) -0.006(3)
C26 0.038(5) 0.056(5) 0.034(5) 0.032(4) 0.020(4) 0.011(4)
C27 0.025(4) 0.036(4) 0.038(5) 0.023(4) 0.015(4) 0.013(3)
C28 0.023(4) 0.019(4) 0.026(4) 0.010(3) 0.007(3) -0.002(3)
C29 0.034(4) 0.023(4) 0.027(4) 0.005(3) 0.016(4) 0.007(3)
C30 0.031(4) 0.027(4) 0.040(5) 0.011(4) 0.022(4) 0.009(3)
C31 0.024(4) 0.020(4) 0.025(4) 0.005(3) 0.001(3) 0.005(3)
C32 0.013(3) 0.023(4) 0.016(3) 0.005(3) 0.005(3) 0.001(3)
C33 0.015(3) 0.017(3) 0.018(3) 0.003(3) -0.001(3) -0.006(3)
C34 0.029(4) 0.020(4) 0.016(4) 0.003(3) 0.003(3) -0.011(3)
C35 0.016(3) 0.021(4) 0.022(4) 0.010(3) 0.002(3) 0.000(3)
C36 0.042(5) 0.042(5) 0.031(4) 0.023(4) 0.016(4) 0.017(4)
C37 0.040(5) 0.047(5) 0.031(5) 0.020(4) 0.008(4) 0.007(4)
C38 0.024(4) 0.043(5) 0.036(4) 0.026(4) 0.011(3) 0.008(3)
C39 0.021(4) 0.029(4) 0.016(3) 0.006(3) 0.008(3) 0.004(3)

loop_
_atom_type_symbol
_atom_type_description
_atom_type_scat_dispersion_real
_atom_type_scat_dispersion_imag
_atom_type_scat_source
C C 0.0033 0.0016 'International Tables Vol C Tables 4.2.6.8 and 6.1.1.4'
H H 0.0000 0.0000 'International Tables Vol C Tables 4.2.6.8 and 6.1.1.4'
O O 0.0106 0.0060 'International Tables Vol C Tables 4.2.6.8 and 6.1.1.4'
Sr Sr -1.5307 3.2498 'International Tables Vol C Tables 4.2.6.8 and 6.1.1.4'

loop_
_geom_angle_atom_site_label_1
_geom_angle_atom_site_label_2
_geom_angle_atom_site_label_3
_geom_angle
_geom_angle_site_symmetry_1
_geom_angle_site_symmetry_3
_geom_angle_publ_flag
O3 Sr1 O3 180.00(15) 2_676 . ?
O3 Sr1 O2 74.85(13) 2_676 2_676 ?
O3 Sr1 O2 105.15(13) . 2_676 ?
O3 Sr1 O2 105.15(13) 2_676 . ?
O3 Sr1 O2 74.85(13) . . ?
O2 Sr1 O2 180.000(1) 2_676 . ?
O3 Sr1 O1 71.50(13) 2_676 2_676 ?
O3 Sr1 O1 108.50(13) . 2_676 ?
O2 Sr1 O1 73.12(13) 2_676 2_676 ?
O2 Sr1 O1 106.88(13) . 2_676 ?
O3 Sr1 O1 108.50(13) 2_676 . ?
O3 Sr1 O1 71.50(13) . . ?
O2 Sr1 O1 106.88(13) 2_676 . ?
O2 Sr1 O1 73.12(13) . . ?
O1 Sr1 O1 180.000(1) 2_676 . ?
O3 Sr1 Sr2 43.95(10) 2_676 2_676 ?
O3 Sr1 Sr2 136.05(10) . 2_676 ?
O2 Sr1 Sr2 43.66(9) 2_676 2_676 ?
O2 Sr1 Sr2 136.34(9) . 2_676 ?
O1 Sr1 Sr2 42.85(9) 2_676 2_676 ?
O1 Sr1 Sr2 137.15(9) . 2_676 ?
O3 Sr1 Sr2 136.05(10) 2_676 . ?
O3 Sr1 Sr2 43.95(10) . . ?
O2 Sr1 Sr2 136.34(9) 2_676 . ?
O2 Sr1 Sr2 43.66(9) . . ?
O1 Sr1 Sr2 137.15(9) 2_676 . ?
O1 Sr1 Sr2 42.85(9) . . ?
Sr2 Sr1 Sr2 180.0 2_676 . ?
C1 O1 Sr2 131.6(4) . . ?
C1 O1 Sr1 137.6(4) . . ?
Sr2 O1 Sr1 89.51(13) . . ?
O1 C1 C6 121.0(6) . . ?
O1 C1 C2 120.8(5) . . ?
C6 C1 C2 118.2(6) . . ?
O1 Sr2 O2 78.35(14) . . ?
O1 Sr2 O3 76.11(14) . . ?
O2 Sr2 O3 77.42(14) . . ?
O1 Sr2 O4 85.78(14) . . ?
O2 Sr2 O4 142.75(14) . . ?
O3 Sr2 O4 131.03(14) . . ?
O1 Sr2 O5 123.60(13) . . ?
O2 Sr2 O5 82.52(13) . . ?
O3 Sr2 O5 148.21(14) . . ?
O4 Sr2 O5 78.64(13) . . ?
O1 Sr2 O6 147.54(14) . . ?
O2 Sr2 O6 128.75(14) . . ?
O3 Sr2 O6 91.56(14) . . ?
O4 Sr2 O6 79.97(14) . . ?
O5 Sr2 O6 82.00(13) . . ?
O1 Sr2 C19 91.60(14) . . ?
O2 Sr2 C19 92.77(14) . . ?
O3 Sr2 C19 19.99(13) . . ?
O4 Sr2 C19 121.41(14) . . ?
O5 Sr2 C19 142.16(14) . . ?
O6 Sr2 C19 71.87(14) . . ?
O1 Sr2 C16 131.04(15) . . ?
O2 Sr2 C16 55.91(15) . . ?
O3 Sr2 C16 77.65(14) . . ?
O4 Sr2 C16 141.20(15) . . ?
O5 Sr2 C16 70.69(14) . . ?
O6 Sr2 C16 72.86(14) . . ?
C19 Sr2 C16 75.64(15) . . ?
O1 Sr2 Sr1 47.64(10) . . ?
O2 Sr2 Sr1 45.57(10) . . ?
O3 Sr2 Sr1 45.28(9) . . ?
O4 Sr2 Sr1 133.20(10) . . ?
O5 Sr2 Sr1 126.80(9) . . ?
O6 Sr2 Sr1 135.43(10) . . ?
C19 Sr2 Sr1 65.25(10) . . ?
C16 Sr2 Sr1 85.07(11) . . ?
C10 O2 Sr2 127.4(4) . . ?
C10 O2 Sr1 138.0(4) . . ?
Sr2 O2 Sr1 90.76(13) . . ?
C3 C2 C1 120.2(6) . . ?
C3 C2 C7 121.1(6) . . ?
C1 C2 C7 118.7(6) . . ?
C19 O3 Sr2 121.6(3) . . ?
C19 O3 Sr1 147.5(4) . . ?
Sr2 O3 Sr1 90.77(13) . . ?
C2 C3 C4 123.5(6) . . ?
C2 C3 H1 118.3 . . ?
C4 C3 H1 118.3 . . ?
C31 O4 C28 104.6(5) . . ?
C31 O4 Sr2 131.6(4) . . ?
C28 O4 Sr2 123.5(4) . . ?
C3 C4 C5 115.6(6) . . ?
C3 C4 C8 122.7(6) . . ?
C5 C4 C8 121.6(6) . . ?
C35 O5 C32 106.4(4) . . ?
C35 O5 Sr2 127.3(3) . . ?
C32 O5 Sr2 125.5(3) . . ?
C6 C5 C4 122.9(6) . . ?
C6 C5 H2 118.6 . . ?
C4 C5 H2 118.6 . . ?
C36 O6 C39 108.3(5) . . ?
C36 O6 Sr2 122.4(4) . . ?
C39 O6 Sr2 128.4(4) . . ?
C1 C6 C5 119.5(6) . . ?
C1 C6 C9 119.9(6) . . ?
C5 C6 C9 120.6(6) . . ?
C2 C7 H3 109.5 . . ?
C2 C7 H4 109.5 . . ?
H3 C7 H4 109.5 . . ?
C2 C7 H5 109.5 . . ?
H3 C7 H5 109.5 . . ?
H4 C7 H5 109.5 . . ?
C4 C8 H6 109.5 . . ?
C4 C8 H7 109.5 . . ?
H6 C8 H7 109.5 . . ?
C4 C8 H8 109.5 . . ?
H6 C8 H8 109.5 . . ?
H7 C8 H8 109.5 . . ?
C6 C9 H9 109.5 . . ?
C6 C9 H10 109.5 . . ?
H9 C9 H10 109.5 . . ?
C6 C9 H11 109.5 . . ?
H9 C9 H11 109.5 . . ?
H10 C9 H11 109.5 . . ?
O2 C10 C11 121.5(5) . . ?
O2 C10 C15 119.2(5) . . ?
C11 C10 C15 119.2(5) . . ?
C10 C11 C12 119.8(5) . . ?
C10 C11 C16 120.2(5) . . ?
C12 C11 C16 120.0(5) . . ?
C11 C12 C13 122.6(6) . . ?
C11 C12 H12 118.7 . . ?
C13 C12 H12 118.7 . . ?
C14 C13 C12 116.8(6) . . ?
C14 C13 C17 121.8(5) . . ?
C12 C13 C17 121.4(6) . . ?
C13 C14 C15 122.9(5) . . ?
C13 C14 H13 118.5 . . ?
C15 C14 H13 118.5 . . ?
C14 C15 C10 118.7(5) . . ?
C14 C15 C18 121.5(5) . . ?
C10 C15 C18 119.8(5) . . ?
C11 C16 Sr2 96.4(3) . . ?
C11 C16 H14 109.5 . . ?
Sr2 C16 H14 146.1 . . ?
C11 C16 H15 109.5 . . ?
Sr2 C16 H15 39.0 . . ?
H14 C16 H15 109.5 . . ?
C11 C16 H16 109.5 . . ?
Sr2 C16 H16 80.6 . . ?
H14 C16 H16 109.5 . . ?
H15 C16 H16 109.5 . . ?
C13 C17 H17 109.5 . . ?
C13 C17 H18 109.5 . . ?
H17 C17 H18 109.5 . . ?
C13 C17 H19 109.5 . . ?
H17 C17 H19 109.5 . . ?
H18 C17 H19 109.5 . . ?
C15 C18 H20 109.5 . . ?
C15 C18 H21 109.5 . . ?
H20 C18 H21 109.5 . . ?
C15 C18 H22 109.5 . . ?
H20 C18 H22 109.5 . . ?
H21 C18 H22 109.5 . . ?
O3 C19 C20 120.7(5) . . ?
O3 C19 C24 121.2(5) . . ?
C20 C19 C24 118.0(5) . . ?
O3 C19 Sr2 38.4(3) . . ?
C20 C19 Sr2 97.2(4) . . ?
C24 C19 Sr2 133.7(4) . . ?
C21 C20 C19 120.3(6) . . ?
C21 C20 C25 120.2(5) . . ?
C19 C20 C25 119.4(5) . . ?
C20 C21 C22 121.3(6) . . ?
C20 C21 H23 119.4 . . ?
C22 C21 H23 119.4 . . ?
C23 C22 C21 117.3(6) . . ?
C23 C22 C26 121.6(6) . . ?
C21 C22 C26 121.1(6) . . ?
C24 C23 C22 122.7(6) . . ?
C24 C23 H24 118.6 . . ?
C22 C23 H24 118.6 . . ?
C23 C24 C19 120.1(6) . . ?
C23 C24 C27 120.9(6) . . ?
C19 C24 C27 119.0(6) . . ?
C20 C25 H25 109.5 . . ?
C20 C25 H26 109.5 . . ?
H25 C25 H26 109.5 . . ?
C20 C25 H27 109.5 . . ?
H25 C25 H27 109.5 . . ?
H26 C25 H27 109.5 . . ?
C22 C26 H28 109.5 . . ?
C22 C26 H29 109.5 . . ?
H28 C26 H29 109.5 . . ?
C22 C26 H30 109.5 . . ?
H28 C26 H30 109.5 . . ?
H29 C26 H30 109.5 . . ?
C24 C27 H31 109.5 . . ?
C24 C27 H32 109.5 . . ?
H31 C27 H32 109.5 . . ?
C24 C27 H33 109.5 . . ?
H31 C27 H33 109.5 . . ?
H32 C27 H33 109.5 . . ?
O4 C28 C29 105.4(5) . . ?
O4 C28 H34 110.7 . . ?
C29 C28 H34 110.7 . . ?
O4 C28 H35 110.7 . . ?
C29 C28 H35 110.7 . . ?
H34 C28 H35 108.8 . . ?
C30 C29 C28 104.4(5) . . ?
C30 C29 H36 110.9 . . ?
C28 C29 H36 110.9 . . ?
C30 C29 H37 110.9 . . ?
C28 C29 H37 110.9 . . ?
H36 C29 H37 108.9 . . ?
C31 C30 C29 105.1(5) . . ?
C31 C30 H38 110.7 . . ?
C29 C30 H38 110.7 . . ?
C31 C30 H39 110.7 . . ?
C29 C30 H39 110.7 . . ?
H38 C30 H39 108.8 . . ?
O4 C31 C30 105.6(5) . . ?
O4 C31 H40 110.6 . . ?
C30 C31 H40 110.6 . . ?
O4 C31 H41 110.6 . . ?
C30 C31 H41 110.6 . . ?
H40 C31 H41 108.8 . . ?
O5 C32 C33 104.3(4) . . ?
O5 C32 H42 110.9 . . ?
C33 C32 H42 110.9 . . ?
O5 C32 H43 110.9 . . ?
C33 C32 H43 110.9 . . ?
H42 C32 H43 108.9 . . ?
C34 C33 C32 104.5(5) . . ?
C34 C33 H44 110.9 . . ?
C32 C33 H44 110.9 . . ?
C34 C33 H45 110.9 . . ?
C32 C33 H45 110.9 . . ?
H44 C33 H45 108.9 . . ?
C35 C34 C33 105.0(5) . . ?
C35 C34 H46 110.7 . . ?
C33 C34 H46 110.7 . . ?
C35 C34 H47 110.7 . . ?
C33 C34 H47 110.7 . . ?
H46 C34 H47 108.8 . . ?
O5 C35 C34 105.5(5) . . ?
O5 C35 H48 110.6 . . ?
C34 C35 H48 110.6 . . ?
O5 C35 H49 110.6 . . ?
C34 C35 H49 110.6 . . ?
H48 C35 H49 108.8 . . ?
O6 C36 C37 106.5(6) . . ?
O6 C36 H50 110.4 . . ?
C37 C36 H50 110.4 . . ?
O6 C36 H51 110.4 . . ?
C37 C36 H51 110.4 . . ?
H50 C36 H51 108.6 . . ?
C38 C37 C36 103.0(6) . . ?
C38 C37 H52 111.2 . . ?
C36 C37 H52 111.2 . . ?
C38 C37 H53 111.2 . . ?
C36 C37 H53 111.2 . . ?
H52 C37 H53 109.1 . . ?
C37 C38 C39 101.0(5) . . ?
C37 C38 H54 111.6 . . ?
C39 C38 H54 111.6 . . ?
C37 C38 H55 111.6 . . ?
C39 C38 H55 111.6 . . ?
H54 C38 H55 109.4 . . ?
O6 C39 C38 106.3(5) . . ?
O6 C39 H56 110.5 . . ?
C38 C39 H56 110.5 . . ?
O6 C39 H57 110.5 . . ?
C38 C39 H57 110.5 . . ?
H56 C39 H57 108.7 . . ?

loop_
_geom_bond_atom_site_label_1
_geom_bond_atom_site_label_2
_geom_bond_distance
_geom_bond_site_symmetry_2
_geom_bond_publ_flag
Sr1 O3 2.516(4) 2_676 ?
Sr1 O3 2.516(4) . ?
Sr1 O2 2.529(4) 2_676 ?
Sr1 O2 2.529(4) . ?
Sr1 O1 2.616(4) 2_676 ?
Sr1 O1 2.616(4) . ?
Sr1 Sr2 3.5408(7) 2_676 ?
Sr1 Sr2 3.5408(8) . ?
O1 C1 1.352(7) . ?
O1 Sr2 2.408(4) . ?
C1 C6 1.393(8) . ?
C1 C2 1.415(8) . ?
Sr2 O2 2.445(4) . ?
Sr2 O3 2.458(4) . ?
Sr2 O4 2.597(4) . ?
Sr2 O5 2.613(4) . ?
Sr2 O6 2.684(4) . ?
Sr2 C19 3.371(6) . ?
Sr2 C16 3.372(6) . ?
O2 C10 1.351(7) . ?
C2 C3 1.362(8) . ?
C2 C7 1.520(8) . ?
O3 C19 1.354(6) . ?
C3 C4 1.391(8) . ?
C3 H1 0.9500 . ?
O4 C31 1.436(7) . ?
O4 C28 1.459(7) . ?
C4 C5 1.399(8) . ?
C4 C8 1.497(8) . ?
O5 C35 1.432(7) . ?
O5 C32 1.446(6) . ?
C5 C6 1.396(8) . ?
C5 H2 0.9500 . ?
O6 C36 1.431(8) . ?
O6 C39 1.462(7) . ?
C6 C9 1.504(8) . ?
C7 H3 0.9800 . ?
C7 H4 0.9800 . ?
C7 H5 0.9800 . ?
C8 H6 0.9800 . ?
C8 H7 0.9800 . ?
C8 H8 0.9800 . ?
C9 H9 0.9800 . ?
C9 H10 0.9800 . ?
C9 H11 0.9800 . ?
C10 C11 1.382(8) . ?
C10 C15 1.427(8) . ?
C11 C12 1.392(8) . ?
C11 C16 1.499(8) . ?
C12 C13 1.393(8) . ?
C12 H12 0.9500 . ?
C13 C14 1.382(8) . ?
C13 C17 1.521(8) . ?
C14 C15 1.392(8) . ?
C14 H13 0.9500 . ?
C15 C18 1.506(8) . ?
C16 H14 0.9800 . ?
C16 H15 0.9800 . ?
C16 H16 0.9800 . ?
C17 H17 0.9800 . ?
C17 H18 0.9800 . ?
C17 H19 0.9800 . ?
C18 H20 0.9800 . ?
C18 H21 0.9800 . ?
C18 H22 0.9800 . ?
C19 C20 1.410(8) . ?
C19 C24 1.413(8) . ?
C20 C21 1.394(8) . ?
C20 C25 1.513(8) . ?
C21 C22 1.401(9) . ?
C21 H23 0.9500 . ?
C22 C23 1.395(9) . ?
C22 C26 1.525(8) . ?
C23 C24 1.370(8) . ?
C23 H24 0.9500 . ?
C24 C27 1.510(9) . ?
C25 H25 0.9800 . ?
C25 H26 0.9800 . ?
C25 H27 0.9800 . ?
C26 H28 0.9800 . ?
C26 H29 0.9800 . ?
C26 H30 0.9800 . ?
C27 H31 0.9800 . ?
C27 H32 0.9800 . ?
C27 H33 0.9800 . ?
C28 C29 1.533(9) . ?
C28 H34 0.9900 . ?
C28 H35 0.9900 . ?
C29 C30 1.516(9) . ?
C29 H36 0.9900 . ?
C29 H37 0.9900 . ?
C30 C31 1.509(9) . ?
C30 H38 0.9900 . ?
C30 H39 0.9900 . ?
C31 H40 0.9900 . ?
C31 H41 0.9900 . ?
C32 C33 1.571(8) . ?
C32 H42 0.9900 . ?
C32 H43 0.9900 . ?
C33 C34 1.516(8) . ?
C33 H44 0.9900 . ?
C33 H45 0.9900 . ?
C34 C35 1.510(8) . ?
C34 H46 0.9900 . ?
C34 H47 0.9900 . ?
C35 H48 0.9900 . ?
C35 H49 0.9900 . ?
C36 C37 1.529(9) . ?
C36 H50 0.9900 . ?
C36 H51 0.9900 . ?
C37 C38 1.511(10) . ?
C37 H52 0.9900 . ?
C37 H53 0.9900 . ?
C38 C39 1.511(9) . ?
C38 H54 0.9900 . ?
C38 H55 0.9900 . ?
C39 H56 0.9900 . ?
C39 H57 0.9900 . ?
